data_7159587
loop_
_publ_author_name
'Kahar, Nilesh M.'
'Jadhav, Pankaj P.'
'Dawande, Sudam G.'

_publ_section_title
;
 Rhodium(II)-catalyzed synthesis of 2-aminoquinoline derivatives from
 2-quinolones and <i>N</i>-sulfonyl-1,2,3-triazoles.
;
_journal_issue 41
_journal_name_full 'Organic &amp; biomolecular chemistry'
_journal_page_first 8267
_journal_page_last 8272
_journal_paper_doi 10.1039/d3ob00971h
_journal_volume 21
_journal_year 2023
_chemical_formula_moiety 'C23  H18  N2  O3  S1'
_chemical_formula_sum 'C23 H18 N2 O3 S'
_chemical_formula_weight 402.45
_space_group_IT_number 14
_space_group_name_Hall '-P 2ybc'
_space_group_name_H-M_alt 'P 1 21/c 1'
_symmetry_cell_setting monoclinic
_symmetry_Int_Tables_number 14
_symmetry_space_group_name_Hall '-P 2ybc'
_symmetry_space_group_name_H-M 'P 1 21/c 1'
_atom_sites_solution_hydrogens geom
_audit_conform_dict_location ftp://ftp.iucr.org/pub/cif_core.dic
_audit_conform_dict_name cif_core.dic
_audit_conform_dict_version 2.4.3
_audit_creation_date 2020-01-24T13:38:38-00:00
_audit_creation_method 'WinGX routine CIF_UPDATE'
_audit_update_record
;
2023-04-07 deposited with the CCDC.	2023-09-27 downloaded from the CCDC.
;
_cell_angle_alpha 90
_cell_angle_beta 98.705(5)
_cell_angle_gamma 90
_cell_formula_units_Z 4
_cell_length_a 8.0778(5)
_cell_length_b 20.7672(14)
_cell_length_c 11.4161(8)
_cell_measurement_reflns_used 24
_cell_measurement_temperature 296(2)
_cell_measurement_theta_max 28.794
_cell_measurement_theta_min 1.961
_cell_measurement_wavelength 0.71073
_cell_volume 1893.0(2)
_computing_cell_refinement 'Bruker SAINT'
_computing_data_collection 'Bruker APEX2'
_computing_data_reduction 'Bruker SAINT'
_computing_molecular_graphics 'Ortep for Windows (Farrugia, 2012)'
_computing_publication_material 'WinGX publication routines (Farrugia, 2012)'
_computing_structure_refinement 'SHELXL-2018/3 (Sheldrick, 2018)'
_computing_structure_solution 'SHELXT 2014/5 (Sheldrick, 2014)'
_diffrn_ambient_temperature 296(2)
_diffrn_measured_fraction_theta_full 1
_diffrn_measured_fraction_theta_max 0.993
_diffrn_measurement_device_type 'Bruker APEX2'
_diffrn_radiation_probe x-ray
_diffrn_radiation_type MoK\a
_diffrn_radiation_wavelength 0.71073
_diffrn_reflns_av_R_equivalents 0.065
_diffrn_reflns_av_unetI/netI 0.0745
_diffrn_reflns_Laue_measured_fraction_full 1
_diffrn_reflns_Laue_measured_fraction_max 0.993
_diffrn_reflns_limit_h_max 10
_diffrn_reflns_limit_h_min -10
_diffrn_reflns_limit_k_max 23
_diffrn_reflns_limit_k_min -28
_diffrn_reflns_limit_l_max 15
_diffrn_reflns_limit_l_min -15
_diffrn_reflns_number 19287
_diffrn_reflns_point_group_measured_fraction_full 1
_diffrn_reflns_point_group_measured_fraction_max 0.993
_diffrn_reflns_theta_full 25.242
_diffrn_reflns_theta_max 28.794
_diffrn_reflns_theta_min 1.961
_diffrn_standards_number 0
_exptl_absorpt_coefficient_mu 0.2
_exptl_absorpt_correction_type none
_exptl_crystal_colour white
_exptl_crystal_density_diffrn 1.412
_exptl_crystal_density_method 'not measured'
_exptl_crystal_description Plate
_exptl_crystal_F_000 840
_exptl_crystal_size_max 0.40
_exptl_crystal_size_mid 0.25
_exptl_crystal_size_min 0.07
_refine_diff_density_max 0.283
_refine_diff_density_min -0.477
_refine_diff_density_rms 0.067
_refine_ls_extinction_method none
_refine_ls_goodness_of_fit_ref 1.05
_refine_ls_hydrogen_treatment constr
_refine_ls_matrix_type full
_refine_ls_number_constraints 0
_refine_ls_number_parameters 262
_refine_ls_number_reflns 4892
_refine_ls_number_restraints 0
_refine_ls_restrained_S_all 1.05
_refine_ls_R_factor_all 0.0839
_refine_ls_R_factor_gt 0.0523
_refine_ls_shift/su_max 0
_refine_ls_shift/su_mean 0
_refine_ls_structure_factor_coef Fsqd
_refine_ls_weighting_details 'w=1/[\s^2^(Fo^2^)+(0.0489P)^2^+0.1269P] where P=(Fo^2^+2Fc^2^)/3'
_refine_ls_weighting_scheme calc
_refine_ls_wR_factor_gt 0.1103
_refine_ls_wR_factor_ref 0.1216
_reflns_Friedel_coverage 0
_reflns_number_gt 3397
_reflns_number_total 4892
_reflns_threshold_expression 'I > 2\s(I)'
_cod_data_source_file d3ob00971h2.cif
_cod_data_source_block AV-SGD866
_cod_depositor_comments
;
The following automatic conversions were performed:

data item '_exptl_absorpt_correction_type' value 'NONE' was changed
to 'none' in accordance with the
/home/data/users/saulius/crontab/automatic-downloads/rss-feeds/RSC/lib/dictionaries/cif_core.dic
dictionary named 'cif_core.dic' version 2.4.2 last updated on
2011-04-26.

Automatic conversion script
Id: cif_fix_values 8170 2020-07-09 18:12:32Z antanas 

 Adding full bibliography for 7159587.cif.
;
_cod_original_sg_symbol_H-M 'P 21/c'
_cod_database_code 7159587

loop_
_symmetry_equiv_pos_as_xyz
'x, y, z'
'-x, y+1/2, -z+1/2'
'-x, -y, -z'
'x, -y-1/2, z-1/2'

loop_
_atom_site_label
_atom_site_type_symbol
_atom_site_fract_x
_atom_site_fract_y
_atom_site_fract_z
_atom_site_U_iso_or_equiv
_atom_site_adp_type
_atom_site_occupancy
_atom_site_site_symmetry_order
_atom_site_calc_flag
_atom_site_refinement_flags_posn
_atom_site_refinement_flags_adp
_atom_site_refinement_flags_occupancy
_atom_site_disorder_assembly
_atom_site_disorder_group
S1 S 0.08317(6) 0.28763(2) 0.65401(5) 0.02115(14) Uani 1 1 d . . . . .
O3 O 0.33615(16) 0.41208(6) 0.85128(12) 0.0260(3) Uani 1 1 d . . . . .
O1 O -0.00576(17) 0.26971(6) 0.54087(13) 0.0264(3) Uani 1 1 d . . . . .
O2 O 0.01538(18) 0.27222(6) 0.75941(13) 0.0291(4) Uani 1 1 d . . . . .
N2 N 0.11051(18) 0.36638(7) 0.65735(14) 0.0171(4) Uani 1 1 d . . . . .
N1 N 0.17897(18) 0.46389(7) 0.58606(14) 0.0178(4) Uani 1 1 d . . . . .
C9 C 0.2453(2) 0.50242(9) 0.50741(17) 0.0174(4) Uani 1 1 d . . . . .
C1 C 0.1731(2) 0.40170(9) 0.56670(17) 0.0162(4) Uani 1 1 d . . . . .
C18 C 0.1685(2) 0.50212(8) 0.88012(17) 0.0165(4) Uani 1 1 d . . . . .
C4 C 0.3121(2) 0.47670(9) 0.40962(17) 0.0181(4) Uani 1 1 d . . . . .
C17 C 0.2001(2) 0.43871(9) 0.82752(17) 0.0181(4) Uani 1 1 d . . . . .
C10 C 0.2855(2) 0.25373(9) 0.66650(18) 0.0199(4) Uani 1 1 d . . . . .
C20 C 0.2389(2) 0.57861(9) 1.03815(18) 0.0221(4) Uani 1 1 d . . . . .
H20 H 0.301475 0.589706 1.110525 0.026 Uiso 1 1 calc R U . . .
C2 C 0.2268(2) 0.37165(9) 0.46731(17) 0.0176(4) Uani 1 1 d . . . . .
H2 H 0.213547 0.327615 0.45429 0.021 Uiso 1 1 calc R U . . .
C16 C 0.0561(2) 0.40456(9) 0.75211(17) 0.0182(4) Uani 1 1 d . . . . .
H16A H 0.001094 0.376519 0.802229 0.022 Uiso 1 1 calc R U . . .
H16B H -0.025005 0.436268 0.717494 0.022 Uiso 1 1 calc R U . . .
C3 C 0.2982(2) 0.40959(9) 0.39189(17) 0.0196(4) Uani 1 1 d . . . . .
H3 H 0.338594 0.39104 0.327644 0.023 Uiso 1 1 calc R U . . .
C8 C 0.2491(2) 0.56950(9) 0.52691(18) 0.0209(4) Uani 1 1 d . . . . .
H8 H 0.202771 0.58683 0.589722 0.025 Uiso 1 1 calc R U . . .
C21 C 0.1223(2) 0.62098(9) 0.98142(17) 0.0206(4) Uani 1 1 d . . . . .
H21 H 0.106497 0.660795 1.015349 0.025 Uiso 1 1 calc R U . . .
C23 C 0.0505(2) 0.54514(9) 0.82323(18) 0.0212(4) Uani 1 1 d . . . . .
H23 H -0.013322 0.534064 0.7513 0.025 Uiso 1 1 calc R U . . .
C22 C 0.0286(2) 0.60442(9) 0.87417(19) 0.0237(5) Uani 1 1 d . . . . .
H22 H -0.049635 0.63327 0.835985 0.028 Uiso 1 1 calc R U . . .
C6 C 0.3929(2) 0.58381(10) 0.35828(18) 0.0240(5) Uani 1 1 d . . . . .
H6 H 0.443924 0.611232 0.310149 0.029 Uiso 1 1 calc R U . . .
C5 C 0.3879(2) 0.51905(9) 0.33639(17) 0.0213(4) Uani 1 1 d . . . . .
H5 H 0.434606 0.502735 0.27293 0.026 Uiso 1 1 calc R U . . .
C7 C 0.3214(2) 0.60906(9) 0.45288(18) 0.0229(5) Uani 1 1 d . . . . .
H7 H 0.322977 0.653297 0.465637 0.027 Uiso 1 1 calc R U . . .
C19 C 0.2630(2) 0.51933(9) 0.98716(17) 0.0215(4) Uani 1 1 d . . . . .
H19 H 0.342905 0.491009 1.025021 0.026 Uiso 1 1 calc R U . . .
C11 C 0.3210(3) 0.20993(9) 0.58181(19) 0.0259(5) Uani 1 1 d . . . . .
H11 H 0.24136 0.200201 0.516551 0.031 Uiso 1 1 calc R U . . .
C15 C 0.4036(3) 0.26842(9) 0.76498(19) 0.0258(5) Uani 1 1 d . . . . .
H15 H 0.378036 0.297355 0.821787 0.031 Uiso 1 1 calc R U . . .
C14 C 0.5591(3) 0.23944(10) 0.7771(2) 0.0306(5) Uani 1 1 d . . . . .
H14 H 0.639657 0.249274 0.841775 0.037 Uiso 1 1 calc R U . . .
C12 C 0.4772(3) 0.18102(10) 0.5963(2) 0.0337(6) Uani 1 1 d . . . . .
H12 H 0.502604 0.151452 0.540475 0.04 Uiso 1 1 calc R U . . .
C13 C 0.5952(3) 0.19573(10) 0.6928(2) 0.0334(5) Uani 1 1 d . . . . .
H13 H 0.699945 0.176161 0.701486 0.04 Uiso 1 1 calc R U . . .

loop_
_atom_site_aniso_label
_atom_site_aniso_U_11
_atom_site_aniso_U_22
_atom_site_aniso_U_33
_atom_site_aniso_U_23
_atom_site_aniso_U_13
_atom_site_aniso_U_12
S1 0.0205(3) 0.0166(3) 0.0284(3) -0.0028(2) 0.0102(2) -0.00254(19)
O3 0.0206(8) 0.0286(8) 0.0271(8) -0.0048(6) -0.0020(6) 0.0090(6)
O1 0.0228(8) 0.0237(8) 0.0327(9) -0.0104(6) 0.0041(7) -0.0047(6)
O2 0.0328(8) 0.0210(8) 0.0388(9) 0.0002(6) 0.0227(7) -0.0040(6)
N2 0.0172(8) 0.0157(8) 0.0195(9) -0.0016(7) 0.0068(7) 0.0000(6)
N1 0.0142(8) 0.0172(8) 0.0218(9) -0.0010(7) 0.0016(7) 0.0008(6)
C9 0.0108(9) 0.0203(10) 0.0199(10) 0.0017(8) -0.0020(8) -0.0013(7)
C1 0.0117(9) 0.0198(10) 0.0170(10) -0.0004(8) 0.0014(8) -0.0005(7)
C18 0.0152(9) 0.0176(10) 0.0173(10) -0.0003(8) 0.0040(8) 0.0007(7)
C4 0.0113(9) 0.0230(10) 0.0188(10) 0.0019(8) -0.0022(8) 0.0015(7)
C17 0.0174(10) 0.0198(10) 0.0173(10) 0.0003(8) 0.0035(8) 0.0005(8)
C10 0.0228(11) 0.0155(10) 0.0232(11) 0.0026(8) 0.0092(9) -0.0005(8)
C20 0.0269(11) 0.0208(10) 0.0184(10) -0.0026(8) 0.0029(9) -0.0029(8)
C2 0.0143(10) 0.0191(10) 0.0185(10) -0.0016(8) -0.0006(8) 0.0006(7)
C16 0.0190(10) 0.0168(10) 0.0204(10) -0.0039(8) 0.0084(8) -0.0012(7)
C3 0.0150(10) 0.0252(11) 0.0178(10) -0.0006(8) -0.0002(8) 0.0042(8)
C8 0.0180(10) 0.0206(10) 0.0234(11) -0.0023(8) 0.0007(9) 0.0022(8)
C21 0.0248(11) 0.0165(10) 0.0221(11) -0.0016(8) 0.0081(9) -0.0015(8)
C23 0.0181(10) 0.0207(10) 0.0234(11) -0.0014(8) -0.0008(9) -0.0004(8)
C22 0.0198(11) 0.0197(10) 0.0309(12) 0.0007(9) 0.0017(9) 0.0033(8)
C6 0.0193(10) 0.0276(12) 0.0229(11) 0.0093(9) -0.0045(9) -0.0045(8)
C5 0.0167(10) 0.0296(11) 0.0168(10) 0.0036(8) 0.0001(8) 0.0018(8)
C7 0.0203(11) 0.0200(10) 0.0258(12) 0.0051(9) -0.0046(9) -0.0009(8)
C19 0.0211(10) 0.0222(10) 0.0210(11) 0.0031(8) 0.0029(9) 0.0044(8)
C11 0.0282(12) 0.0249(11) 0.0267(12) -0.0021(9) 0.0106(10) 0.0011(9)
C15 0.0302(12) 0.0195(10) 0.0290(12) 0.0013(9) 0.0091(10) 0.0025(9)
C14 0.0303(13) 0.0268(12) 0.0340(13) 0.0036(10) 0.0026(11) 0.0052(9)
C12 0.0363(13) 0.0337(13) 0.0340(14) -0.0018(10) 0.0146(11) 0.0106(10)
C13 0.0313(13) 0.0326(13) 0.0373(14) 0.0042(11) 0.0089(11) 0.0129(10)

loop_
_atom_type_symbol
_atom_type_description
_atom_type_scat_dispersion_real
_atom_type_scat_dispersion_imag
_atom_type_scat_source
C C 0.0033 0.0016 'International Tables Vol C Tables 4.2.6.8 and 6.1.1.4'
H H 0 0 'International Tables Vol C Tables 4.2.6.8 and 6.1.1.4'
N N 0.0061 0.0033 'International Tables Vol C Tables 4.2.6.8 and 6.1.1.4'
O O 0.0106 0.006 'International Tables Vol C Tables 4.2.6.8 and 6.1.1.4'
S S 0.1246 0.1234 'International Tables Vol C Tables 4.2.6.8 and 6.1.1.4'

loop_
_geom_angle_atom_site_label_1
_geom_angle_atom_site_label_2
_geom_angle_atom_site_label_3
_geom_angle
_geom_angle_site_symmetry_1
_geom_angle_site_symmetry_3
_geom_angle_publ_flag
O1 S1 O2 119.83(9) . . ?
O1 S1 N2 109.05(8) . . ?
O2 S1 N2 105.61(8) . . ?
O1 S1 C10 107.56(9) . . ?
O2 S1 C10 108.07(9) . . ?
N2 S1 C10 105.92(8) . . ?
C1 N2 C16 116.02(14) . . ?
C1 N2 S1 123.74(12) . . ?
C16 N2 S1 120.04(12) . . ?
C1 N1 C9 118.22(16) . . ?
N1 C9 C8 118.33(17) . . ?
N1 C9 C4 121.98(16) . . ?
C8 C9 C4 119.67(17) . . ?
N1 C1 C2 124.10(17) . . ?
N1 C1 N2 113.18(15) . . ?
C2 C1 N2 122.70(16) . . ?
C19 C18 C23 119.48(17) . . ?
C19 C18 C17 118.67(16) . . ?
C23 C18 C17 121.82(18) . . ?
C3 C4 C5 124.16(17) . . ?
C3 C4 C9 117.03(17) . . ?
C5 C4 C9 118.81(17) . . ?
O3 C17 C18 120.98(17) . . ?
O3 C17 C16 120.06(17) . . ?
C18 C17 C16 118.74(15) . . ?
C11 C10 C15 121.11(19) . . ?
C11 C10 S1 119.42(17) . . ?
C15 C10 S1 119.35(15) . . ?
C21 C20 C19 119.92(19) . . ?
C21 C20 H20 120 . . ?
C19 C20 H20 120 . . ?
C3 C2 C1 117.53(17) . . ?
C3 C2 H2 121.2 . . ?
C1 C2 H2 121.2 . . ?
N2 C16 C17 112.56(14) . . ?
N2 C16 H16A 109.1 . . ?
C17 C16 H16A 109.1 . . ?
N2 C16 H16B 109.1 . . ?
C17 C16 H16B 109.1 . . ?
H16A C16 H16B 107.8 . . ?
C2 C3 C4 120.95(17) . . ?
C2 C3 H3 119.5 . . ?
C4 C3 H3 119.5 . . ?
C7 C8 C9 119.72(18) . . ?
C7 C8 H8 120.1 . . ?
C9 C8 H8 120.1 . . ?
C20 C21 C22 120.10(18) . . ?
C20 C21 H21 119.9 . . ?
C22 C21 H21 119.9 . . ?
C22 C23 C18 119.76(19) . . ?
C22 C23 H23 120.1 . . ?
C18 C23 H23 120.1 . . ?
C21 C22 C23 120.39(19) . . ?
C21 C22 H22 119.8 . . ?
C23 C22 H22 119.8 . . ?
C5 C6 C7 120.31(18) . . ?
C5 C6 H6 119.8 . . ?
C7 C6 H6 119.8 . . ?
C6 C5 C4 120.45(18) . . ?
C6 C5 H5 119.8 . . ?
C4 C5 H5 119.8 . . ?
C8 C7 C6 120.97(18) . . ?
C8 C7 H7 119.5 . . ?
C6 C7 H7 119.5 . . ?
C18 C19 C20 120.34(18) . . ?
C18 C19 H19 119.8 . . ?
C20 C19 H19 119.8 . . ?
C12 C11 C10 118.8(2) . . ?
C12 C11 H11 120.6 . . ?
C10 C11 H11 120.6 . . ?
C14 C15 C10 119.1(2) . . ?
C14 C15 H15 120.4 . . ?
C10 C15 H15 120.4 . . ?
C15 C14 C13 120.0(2) . . ?
C15 C14 H14 120 . . ?
C13 C14 H14 120 . . ?
C13 C12 C11 120.5(2) . . ?
C13 C12 H12 119.8 . . ?
C11 C12 H12 119.8 . . ?
C12 C13 C14 120.5(2) . . ?
C12 C13 H13 119.8 . . ?
C14 C13 H13 119.8 . . ?

loop_
_geom_bond_atom_site_label_1
_geom_bond_atom_site_label_2
_geom_bond_distance
_geom_bond_site_symmetry_2
_geom_bond_publ_flag
S1 O1 1.4290(15) . ?
S1 O2 1.4317(14) . ?
S1 N2 1.6499(15) . ?
S1 C10 1.766(2) . ?
O3 C17 1.223(2) . ?
N2 C1 1.422(2) . ?
N2 C16 1.461(2) . ?
N1 C1 1.310(2) . ?
N1 C9 1.371(2) . ?
C9 C8 1.410(3) . ?
C9 C4 1.416(3) . ?
C1 C2 1.419(2) . ?
C18 C19 1.386(3) . ?
C18 C23 1.393(3) . ?
C18 C17 1.485(3) . ?
C4 C3 1.410(3) . ?
C4 C5 1.415(3) . ?
C17 C16 1.515(3) . ?
C10 C11 1.389(3) . ?
C10 C15 1.394(3) . ?
C20 C21 1.377(3) . ?
C20 C19 1.388(3) . ?
C20 H20 0.93 . ?
C2 C3 1.359(2) . ?
C2 H2 0.93 . ?
C16 H16A 0.97 . ?
C16 H16B 0.97 . ?
C3 H3 0.93 . ?
C8 C7 1.371(3) . ?
C8 H8 0.93 . ?
C21 C22 1.382(3) . ?
C21 H21 0.93 . ?
C23 C22 1.384(3) . ?
C23 H23 0.93 . ?
C22 H22 0.93 . ?
C6 C5 1.367(3) . ?
C6 C7 1.401(3) . ?
C6 H6 0.93 . ?
C5 H5 0.93 . ?
C7 H7 0.93 . ?
C19 H19 0.93 . ?
C11 C12 1.384(3) . ?
C11 H11 0.93 . ?
C15 C14 1.381(3) . ?
C15 H15 0.93 . ?
C14 C13 1.385(3) . ?
C14 H14 0.93 . ?
C12 C13 1.378(3) . ?
C12 H12 0.93 . ?
C13 H13 0.93 . ?

loop_
_geom_torsion_atom_site_label_1
_geom_torsion_atom_site_label_2
_geom_torsion_atom_site_label_3
_geom_torsion_atom_site_label_4
_geom_torsion
_geom_torsion_site_symmetry_1
_geom_torsion_site_symmetry_2
_geom_torsion_site_symmetry_3
_geom_torsion_site_symmetry_4
_geom_torsion_publ_flag
O1 S1 N2 C1 -48.66(16) . . . . ?
O2 S1 N2 C1 -178.66(14) . . . . ?
C10 S1 N2 C1 66.84(16) . . . . ?
O1 S1 N2 C16 125.97(14) . . . . ?
O2 S1 N2 C16 -4.03(16) . . . . ?
C10 S1 N2 C16 -118.53(15) . . . . ?
C1 N1 C9 C8 178.91(17) . . . . ?
C1 N1 C9 C4 -2.3(3) . . . . ?
C9 N1 C1 C2 -1.9(3) . . . . ?
C9 N1 C1 N2 176.74(15) . . . . ?
C16 N2 C1 N1 3.0(2) . . . . ?
S1 N2 C1 N1 177.80(13) . . . . ?
C16 N2 C1 C2 -178.41(16) . . . . ?
S1 N2 C1 C2 -3.6(2) . . . . ?
N1 C9 C4 C3 3.9(3) . . . . ?
C8 C9 C4 C3 -177.38(17) . . . . ?
N1 C9 C4 C5 -176.10(17) . . . . ?
C8 C9 C4 C5 2.6(3) . . . . ?
C19 C18 C17 O3 -25.0(3) . . . . ?
C23 C18 C17 O3 153.18(18) . . . . ?
C19 C18 C17 C16 149.68(17) . . . . ?
C23 C18 C17 C16 -32.2(3) . . . . ?
O1 S1 C10 C11 -9.26(18) . . . . ?
O2 S1 C10 C11 121.44(16) . . . . ?
N2 S1 C10 C11 -125.77(15) . . . . ?
O1 S1 C10 C15 174.60(14) . . . . ?
O2 S1 C10 C15 -54.70(17) . . . . ?
N2 S1 C10 C15 58.09(17) . . . . ?
N1 C1 C2 C3 4.3(3) . . . . ?
N2 C1 C2 C3 -174.18(16) . . . . ?
C1 N2 C16 C17 -67.1(2) . . . . ?
S1 N2 C16 C17 117.88(15) . . . . ?
O3 C17 C16 N2 -37.5(2) . . . . ?
C18 C17 C16 N2 147.78(16) . . . . ?
C1 C2 C3 C4 -2.5(3) . . . . ?
C5 C4 C3 C2 178.66(18) . . . . ?
C9 C4 C3 C2 -1.3(3) . . . . ?
N1 C9 C8 C7 177.09(17) . . . . ?
C4 C9 C8 C7 -1.7(3) . . . . ?
C19 C20 C21 C22 0.3(3) . . . . ?
C19 C18 C23 C22 -0.1(3) . . . . ?
C17 C18 C23 C22 -178.26(17) . . . . ?
C20 C21 C22 C23 0.3(3) . . . . ?
C18 C23 C22 C21 -0.4(3) . . . . ?
C7 C6 C5 C4 -0.7(3) . . . . ?
C3 C4 C5 C6 178.54(18) . . . . ?
C9 C4 C5 C6 -1.5(3) . . . . ?
C9 C8 C7 C6 -0.5(3) . . . . ?
C5 C6 C7 C8 1.7(3) . . . . ?
C23 C18 C19 C20 0.8(3) . . . . ?
C17 C18 C19 C20 178.98(17) . . . . ?
C21 C20 C19 C18 -0.9(3) . . . . ?
C15 C10 C11 C12 -0.3(3) . . . . ?
S1 C10 C11 C12 -176.42(15) . . . . ?
C11 C10 C15 C14 0.9(3) . . . . ?
S1 C10 C15 C14 177.01(15) . . . . ?
C10 C15 C14 C13 -0.9(3) . . . . ?
C10 C11 C12 C13 -0.3(3) . . . . ?
C11 C12 C13 C14 0.3(3) . . . . ?
C15 C14 C13 C12 0.3(3) . . . . ?
